data_1539831
loop_
_publ_author_name
'Bondars, B.Ya.'
'Frey, F.'
'Heidemane, G.'
'Grabis, J.'
'Schneider, J.'
'Laschke, K.'
'Boysen, H.'

_publ_section_title
;
 Powder diffraction investigations of plasma sprayed zirconia
;
_journal_name_full 'Journal of Materials Science'
_journal_page_first 1621
_journal_page_last 1625
_journal_volume 30
_journal_year 1995
_chemical_formula_sum 'O2 Zr'
_chemical_name_systematic 'Zr O2'
_space_group_IT_number 137
_symmetry_space_group_name_Hall '-P 4ac 2a'
_symmetry_space_group_name_H-M 'P 42/n m c :2'
_cell_angle_alpha 90
_cell_angle_beta 90
_cell_angle_gamma 90
_cell_formula_units_Z 2
_cell_length_a 3.5916
_cell_length_b 3.5916
_cell_length_c 5.179
_cell_volume 66.807
_citation_journal_id_ASTM JMTSAS
_cod_data_source_file Bondars_JMTSAS_1995_1731.cif
_cod_data_source_block O2Zr1
_cod_original_cell_volume 66.80698
_cod_original_formula_sum 'O2 Zr1'
_cod_database_code 1539831

loop_
_symmetry_equiv_pos_as_xyz
x,y,z
-y+1/2,x,z+1/2
-x+1/2,-y+1/2,z
y,-x+1/2,z+1/2
x+1/2,-y,-z
y+1/2,x+1/2,-z+1/2
-x,y+1/2,-z
-y,-x,-z+1/2
-x,-y,-z
y-1/2,-x,-z-1/2
x-1/2,y-1/2,-z
-y,x-1/2,-z-1/2
-x-1/2,y,z
-y-1/2,-x-1/2,z-1/2
x,-y-1/2,z
y,x,z-1/2

loop_
_atom_site_label
_atom_site_type_symbol
_atom_site_fract_x
_atom_site_fract_y
_atom_site_fract_z
_atom_site_occupancy
_atom_site_U_iso_or_equiv
O1 O-2 0.25 0.25 0.454 1 0.0
Zr1 Zr+4 0.75 0.25 0.25 1 0.0
